data_1522295
loop_
_publ_author_name
'Yoshii, K.'

_publ_section_title
;
 Structural and magnetic properties of the perovskites Srn+1 (Co0.5
 Nb0.5)n O3n+1 (n=infty, 2 and 1)
;
_journal_name_full 'Journal of Alloys Compd.'
_journal_page_first 119
_journal_page_last 123
_journal_volume 307
_journal_year 2000
_chemical_formula_sum 'Co Nb O7 Sr3'
_chemical_name_systematic 'Sr3 ((Co0.5 Nb0.5)2 O7)'
_space_group_IT_number 139
_symmetry_space_group_name_Hall '-I 4 2'
_symmetry_space_group_name_H-M 'I 4/m m m'
_cell_angle_alpha 90
_cell_angle_beta 90
_cell_angle_gamma 90
_cell_formula_units_Z 2
_cell_length_a 3.9155
_cell_length_b 3.9155
_cell_length_c 20.39949
_cell_volume 312.747
_citation_journal_id_ASTM JALCEU
_cod_data_source_file Yoshii_JALCEU_2000_1378.cif
_cod_data_source_block Co1Nb1O7Sr3
_cod_original_cell_volume 312.7474
_cod_original_formula_sum 'Co1 Nb1 O7 Sr3'
_cod_database_code 1522295

loop_
_symmetry_equiv_pos_as_xyz
x,y,z
-y,x,z
-x,-y,z
y,-x,z
x,-y,-z
y,x,-z
-x,y,-z
-y,-x,-z
-x,-y,-z
y,-x,-z
x,y,-z
-y,x,-z
-x,y,z
-y,-x,z
x,-y,z
y,x,z
x+1/2,y+1/2,z+1/2
-y+1/2,x+1/2,z+1/2
-x+1/2,-y+1/2,z+1/2
y+1/2,-x+1/2,z+1/2
x+1/2,-y+1/2,-z+1/2
y+1/2,x+1/2,-z+1/2
-x+1/2,y+1/2,-z+1/2
-y+1/2,-x+1/2,-z+1/2
-x+1/2,-y+1/2,-z+1/2
y+1/2,-x+1/2,-z+1/2
x+1/2,y+1/2,-z+1/2
-y+1/2,x+1/2,-z+1/2
-x+1/2,y+1/2,z+1/2
-y+1/2,-x+1/2,z+1/2
x+1/2,-y+1/2,z+1/2
y+1/2,x+1/2,z+1/2

loop_
_atom_site_label
_atom_site_type_symbol
_atom_site_fract_x
_atom_site_fract_y
_atom_site_fract_z
_atom_site_occupancy
_atom_site_U_iso_or_equiv
Nb1 Nb+5 0 0 0.0974 0.5 0.0
O3 O-2 0 0 0 1 0.0
O2 O-2 0 0 0.1952 1 0.0
Sr1 Sr+2 0 0 0.5 1 0.0
Sr2 Sr+2 0 0 0.3153 1 0.0
O1 O-2 0 0.5 0.0963 1 0.0
Co1 Co+3 0 0 0.0974 0.5 0.0
